data_7005073
loop_
_publ_author_name
'Zhao, Hanhua'
'Lopez, Nazario'
'Prosvirin, Andrey'
'Chifotides, Helen T.'
'Dunbar, Kim R.'

_publ_section_title
;
 Lanthanide-3d cyanometalate chains Ln(III)-M(III) (Ln=Pr, Nd, Sm, Eu,
 Gd, Tb; M=Fe) with the tridentate ligand
 2,4,6-tri(2-pyridyl)-1,3,5-triazine (tptz): evidence of ferromagnetic
 interactions for the Sm(III)-M(III) compounds (M=Fe, Cr).
;
_journal_issue 8
_journal_name_full 'Dalton transactions (Cambridge, England : 2003)'
_journal_page_first 878
_journal_page_last 888
_journal_paper_doi 10.1039/b616016f
_journal_year 2007
_chemical_formula_moiety '[Sm(tmphen)(DMF)3(H2O)Fe(CN)6]2H2O'
_chemical_formula_sum 'C31 H43 Fe N11 O6 Sm'
_chemical_formula_weight 871.96
_chemical_name_common
;
Catena-(trans-biscyano-tri-N,N-dimethyl-formamide-agua-
(3,4,7,8-tetramethyl-1,10-phenanthroline)-tetracyano-iron(iii)-
samarium(iii) dihydrate
;
_space_group_IT_number 2
_symmetry_space_group_name_Hall '-P 1'
_symmetry_space_group_name_H-M 'P -1'
_atom_sites_solution_hydrogens geom
_atom_sites_solution_primary direct
_atom_sites_solution_secondary difmap
_audit_creation_method SHELXL-97
_cell_angle_alpha 74.62(3)
_cell_angle_beta 88.44(3)
_cell_angle_gamma 81.45(3)
_cell_formula_units_Z 2
_cell_length_a 9.7240(19)
_cell_length_b 13.477(3)
_cell_length_c 16.552(3)
_cell_measurement_temperature 173(2)
_cell_volume 2068.1(8)
_computing_structure_refinement 'SHELXL-97 (Sheldrick, 1997)'
_computing_structure_solution 'SHELXS-97 (Sheldrick, 1990)'
_diffrn_ambient_temperature 173(2)
_diffrn_measured_fraction_theta_full 0.942
_diffrn_measured_fraction_theta_max 0.942
_diffrn_radiation_monochromator graphite
_diffrn_radiation_source 'fine-focus sealed tube'
_diffrn_radiation_type MoK\a
_diffrn_radiation_wavelength 0.71073
_diffrn_reflns_av_R_equivalents 0.0339
_diffrn_reflns_av_sigmaI/netI 0.0798
_diffrn_reflns_limit_h_max 12
_diffrn_reflns_limit_h_min -10
_diffrn_reflns_limit_k_max 17
_diffrn_reflns_limit_k_min -17
_diffrn_reflns_limit_l_max 21
_diffrn_reflns_limit_l_min -16
_diffrn_reflns_number 12589
_diffrn_reflns_theta_full 27.61
_diffrn_reflns_theta_max 27.61
_diffrn_reflns_theta_min 1.28
_exptl_absorpt_coefficient_mu 1.807
_exptl_crystal_density_diffrn 1.400
_exptl_crystal_density_method 'not measured'
_exptl_crystal_F_000 884
_refine_diff_density_max 2.611
_refine_diff_density_min -2.032
_refine_diff_density_rms 0.197
_refine_ls_extinction_method none
_refine_ls_goodness_of_fit_ref 1.107
_refine_ls_hydrogen_treatment mixed
_refine_ls_matrix_type full
_refine_ls_number_parameters 453
_refine_ls_number_reflns 9062
_refine_ls_number_restraints 0
_refine_ls_restrained_S_all 1.107
_refine_ls_R_factor_all 0.0826
_refine_ls_R_factor_gt 0.0636
_refine_ls_shift/su_max 0.122
_refine_ls_shift/su_mean 0.004
_refine_ls_structure_factor_coef Fsqd
_refine_ls_weighting_details 'calc w=1/[\s^2^(Fo^2^)+(0.0974P)^2^+2.4090P] where P=(Fo^2^+2Fc^2^)/3'
_refine_ls_weighting_scheme calc
_refine_ls_wR_factor_gt 0.1661
_refine_ls_wR_factor_ref 0.1753
_reflns_number_gt 7392
_reflns_number_total 9062
_reflns_threshold_expression >2sigma(I)
_cod_data_source_file b616016f.txt
_cod_data_source_block compound9
_cod_original_cell_volume 2068.1(7)
_cod_database_code 7005073

loop_
_symmetry_equiv_pos_as_xyz
'x, y, z'
'-x, -y, -z'

loop_
_atom_site_label
_atom_site_type_symbol
_atom_site_fract_x
_atom_site_fract_y
_atom_site_fract_z
_atom_site_U_iso_or_equiv
_atom_site_adp_type
_atom_site_occupancy
_atom_site_symmetry_multiplicity
_atom_site_calc_flag
_atom_site_refinement_flags
_atom_site_disorder_assembly
_atom_site_disorder_group
Sm1 Sm 0.13212(3) 0.62950(3) 0.22862(2) 0.01791(12) Uani 1 1 d . . .
Fe1 Fe 0.5000 0.5000 0.5000 0.0192(3) Uani 1 2 d S . .
Fe2 Fe 0.0000 1.0000 0.0000 0.0208(3) Uani 1 2 d S . .
N8 N 0.0033(6) 0.5399(4) 0.1394(3) 0.0180(11) Uani 1 1 d . . .
O4 O 0.0537(5) 0.4816(4) 0.3242(3) 0.0270(11) Uiso 1 1 d . . .
N7 N 0.2682(6) 0.4664(4) 0.1949(4) 0.0221(12) Uani 1 1 d . . .
O1 O 0.3275(5) 0.6823(4) 0.1515(3) 0.0269(11) Uani 1 1 d . . .
C3 C 0.6543(8) 0.5423(6) 0.4298(5) 0.0285(16) Uani 1 1 d . . .
O2 O -0.0931(5) 0.6859(4) 0.2758(3) 0.0325(12) Uani 1 1 d . . .
C13 C -0.0168(7) 0.3830(5) 0.0985(4) 0.0209(13) Uani 1 1 d . . .
C2 C 0.0126(7) 0.8578(5) 0.0660(4) 0.0219(14) Uani 1 1 d . . .
N2 N 0.0274(6) 0.7734(4) 0.1086(4) 0.0224(12) Uani 1 1 d . . .
N1 N 0.3029(6) 0.5719(5) 0.3473(4) 0.0262(13) Uani 1 1 d . . .
N11 N -0.0117(7) 0.3550(5) 0.4316(4) 0.0295(14) Uani 1 1 d . . .
C16 C -0.1257(7) 0.5769(5) 0.1126(4) 0.0222(14) Uani 1 1 d . . .
H16 H -0.1629 0.6448 0.1165 0.027 Uiso 1 1 calc R . .
O3 O 0.1660(6) 0.7817(4) 0.2703(4) 0.0396(14) Uani 1 1 d . . .
C1 C 0.3760(7) 0.5457(5) 0.4036(4) 0.0223(14) Uani 1 1 d . . .
C18 C 0.1993(7) 0.4048(5) 0.1621(4) 0.0193(13) Uani 1 1 d . . .
N9 N 0.4944(6) 0.7846(5) 0.1360(4) 0.0319(14) Uani 1 1 d . . .
C29 C 0.0563(8) 0.4340(5) 0.3994(4) 0.0260(15) Uani 1 1 d . . .
H29 H 0.1109 0.4557 0.4364 0.031 Uiso 1 1 calc R . .
N5 N 0.2660(7) 1.0098(5) 0.0943(5) 0.0393(17) Uani 1 1 d . . .
C23 C 0.3836(8) 0.7572(6) 0.1118(5) 0.0322(17) Uani 1 1 d . . .
H23 H 0.3423 0.7974 0.0598 0.039 Uiso 1 1 calc R . .
C5 C 0.1664(8) 1.0087(6) 0.0591(5) 0.0292(16) Uani 1 1 d . . .
C15 C -0.2123(7) 0.5219(5) 0.0782(4) 0.0207(13) Uani 1 1 d . . .
C14 C -0.1566(7) 0.4235(5) 0.0713(4) 0.0212(13) Uani 1 1 d . . .
C6 C -0.1180(7) 1.0437(6) 0.0853(5) 0.0279(16) Uani 1 1 d . . .
C17 C 0.0582(7) 0.4442(5) 0.1330(4) 0.0187(13) Uani 1 1 d . . .
C4 C 0.5371(8) 0.3611(7) 0.4824(5) 0.0316(17) Uani 1 1 d . . .
C22 C -0.3568(7) 0.5726(6) 0.0507(5) 0.0276(15) Uani 1 1 d . . .
H22A H -0.3747 0.5660 -0.0054 0.041 Uiso 1 1 calc R . .
H22B H -0.3668 0.6465 0.0495 0.041 Uiso 1 1 calc R . .
H22C H -0.4235 0.5388 0.0900 0.041 Uiso 1 1 calc R . .
C12 C 0.0515(8) 0.2839(6) 0.0915(5) 0.0275(15) Uani 1 1 d . . .
H12 H 0.0025 0.2424 0.0677 0.033 Uiso 1 1 calc R . .
C7 C 0.3990(7) 0.4306(6) 0.2203(4) 0.0255(15) Uani 1 1 d . . .
C11 C 0.1836(8) 0.2485(6) 0.1179(5) 0.0301(16) Uani 1 1 d . . .
H11 H 0.2253 0.1827 0.1117 0.036 Uiso 1 1 calc R . .
C8 C 0.4709(7) 0.3338(6) 0.2168(5) 0.0272(15) Uani 1 1 d . . .
C10 C 0.2635(7) 0.3057(5) 0.1547(5) 0.0250(15) Uani 1 1 d . . .
N4 N 0.5554(9) 0.2767(6) 0.4732(5) 0.0456(18) Uani 1 1 d . . .
C21 C -0.2425(8) 0.3601(6) 0.0363(5) 0.0307(17) Uani 1 1 d . . .
H21A H -0.3414 0.3831 0.0434 0.046 Uiso 1 1 calc R . .
H21B H -0.2189 0.2864 0.0661 0.046 Uiso 1 1 calc R . .
H21C H -0.2230 0.3694 -0.0234 0.046 Uiso 1 1 calc R . .
C19 C 0.6179(8) 0.3037(7) 0.2514(5) 0.0372(18) Uani 1 1 d . . .
H19A H 0.6176 0.2564 0.3077 0.056 Uiso 1 1 calc R . .
H19B H 0.6554 0.3662 0.2542 0.056 Uiso 1 1 calc R . .
H19C H 0.6758 0.2688 0.2147 0.056 Uiso 1 1 calc R . .
C9 C 0.4016(8) 0.2696(6) 0.1836(5) 0.0300(16) Uani 1 1 d . . .
N3 N 0.7491(7) 0.5701(6) 0.3895(5) 0.0421(17) Uani 1 1 d . . .
C20 C 0.4756(9) 0.1641(7) 0.1813(8) 0.053(3) Uani 1 1 d . . .
H20A H 0.5643 0.1717 0.1525 0.079 Uiso 1 1 calc R . .
H20B H 0.4177 0.1317 0.1512 0.079 Uiso 1 1 calc R . .
H20C H 0.4929 0.1203 0.2386 0.079 Uiso 1 1 calc R . .
N6 N -0.1868(7) 1.0662(5) 0.1363(5) 0.0396(17) Uani 1 1 d . . .
C30 C -0.0991(11) 0.3180(8) 0.3797(6) 0.048(2) Uani 1 1 d . . .
H30A H -0.1074 0.3657 0.3234 0.072 Uiso 1 1 calc R . .
H30B H -0.1916 0.3147 0.4045 0.072 Uiso 1 1 calc R . .
H32C H -0.0574 0.2485 0.3762 0.072 Uiso 1 1 calc R . .
C31 C -0.0152(11) 0.3095(8) 0.5209(5) 0.047(2) Uani 1 1 d . . .
H31A H 0.0283 0.3515 0.5501 0.070 Uiso 1 1 calc R . .
H31B H 0.0357 0.2386 0.5346 0.070 Uiso 1 1 calc R . .
H31C H -0.1120 0.3075 0.5387 0.070 Uiso 1 1 calc R . .
C25 C 0.5655(10) 0.8676(7) 0.0906(7) 0.055(3) Uani 1 1 d . . .
H25A H 0.5221 0.8982 0.0351 0.082 Uiso 1 1 calc R . .
H25B H 0.6633 0.8405 0.0843 0.082 Uiso 1 1 calc R . .
H25C H 0.5599 0.9210 0.1214 0.082 Uiso 1 1 calc R . .
C24 C 0.5530(10) 0.7274(9) 0.2207(6) 0.055(3) Uani 1 1 d . . .
H24A H 0.4953 0.6744 0.2476 0.083 Uiso 1 1 calc R . .
H24B H 0.5542 0.7765 0.2550 0.083 Uiso 1 1 calc R . .
H24C H 0.6481 0.6938 0.2152 0.083 Uiso 1 1 calc R . .
O5 O -0.2246(8) 0.8829(6) 0.2695(5) 0.0555(17) Uiso 1 1 d . . .
N10 N 0.1642(10) 0.9316(6) 0.3039(6) 0.057(2) Uani 1 1 d . . .
C28 C 0.1005(17) 1.0443(9) 0.2875(9) 0.086(4) Uani 1 1 d . . .
H28A H 0.0136 1.0560 0.2554 0.129 Uiso 1 1 calc R . .
H28B H 0.1654 1.0885 0.2555 0.129 Uiso 1 1 calc R . .
H28C H 0.0810 1.0616 0.3410 0.129 Uiso 1 1 calc R . .
C27 C 0.2720(17) 0.8887(13) 0.3668(10) 0.102(5) Uani 1 1 d . . .
H27A H 0.2792 0.8127 0.3834 0.153 Uiso 1 1 calc R . .
H27B H 0.2493 0.9155 0.4158 0.153 Uiso 1 1 calc R . .
H27C H 0.3609 0.9087 0.3440 0.153 Uiso 1 1 calc R . .
O6 O 0.299(3) 0.186(2) 0.4133(17) 0.266(11) Uiso 1 1 d . . .
C26 C 0.1214(9) 0.8718(6) 0.2625(6) 0.0387(19) Uani 1 1 d . . .
H26 H 0.0485 0.9022 0.2225 0.046 Uiso 1 1 calc R . .
H7 H 0.456(6) 0.482(5) 0.245(4) 0.003(14) Uiso 1 1 d . . .

loop_
_atom_site_aniso_label
_atom_site_aniso_U_11
_atom_site_aniso_U_22
_atom_site_aniso_U_33
_atom_site_aniso_U_23
_atom_site_aniso_U_13
_atom_site_aniso_U_12
Sm1 0.01484(18) 0.01982(18) 0.01931(18) -0.00409(12) -0.00388(11) -0.00452(12)
Fe1 0.0122(6) 0.0302(7) 0.0155(6) -0.0046(5) -0.0018(5) -0.0064(5)
Fe2 0.0158(7) 0.0161(6) 0.0291(7) -0.0041(5) -0.0021(5) -0.0005(5)
N8 0.017(3) 0.021(3) 0.016(3) -0.005(2) -0.001(2) -0.004(2)
N7 0.019(3) 0.025(3) 0.023(3) -0.008(2) -0.004(2) -0.002(2)
O1 0.025(3) 0.029(3) 0.027(3) -0.005(2) 0.002(2) -0.011(2)
C3 0.022(4) 0.038(4) 0.024(4) -0.001(3) 0.001(3) -0.009(3)
O2 0.026(3) 0.032(3) 0.040(3) -0.012(2) 0.007(2) -0.001(2)
C13 0.024(3) 0.022(3) 0.019(3) -0.007(3) 0.001(3) -0.007(3)
C2 0.015(3) 0.022(3) 0.030(4) -0.010(3) -0.003(3) -0.001(3)
N2 0.026(3) 0.019(3) 0.022(3) -0.004(2) -0.003(2) -0.005(2)
N1 0.020(3) 0.034(3) 0.024(3) -0.006(3) -0.005(2) -0.006(3)
N11 0.034(4) 0.032(3) 0.025(3) -0.006(3) 0.001(3) -0.013(3)
C16 0.017(3) 0.023(3) 0.025(3) -0.006(3) -0.002(3) -0.001(3)
O3 0.047(4) 0.033(3) 0.044(3) -0.020(3) -0.014(3) -0.003(3)
C1 0.017(3) 0.029(4) 0.024(3) -0.011(3) 0.003(3) -0.007(3)
C18 0.015(3) 0.017(3) 0.028(3) -0.007(3) 0.003(2) -0.004(2)
N9 0.019(3) 0.030(3) 0.048(4) -0.010(3) 0.001(3) -0.007(3)
C29 0.028(4) 0.025(3) 0.026(4) -0.004(3) -0.002(3) -0.010(3)
N5 0.028(4) 0.033(4) 0.057(5) -0.016(3) -0.011(3) 0.003(3)
C23 0.029(4) 0.034(4) 0.032(4) -0.008(3) 0.006(3) -0.001(3)
C5 0.024(4) 0.021(3) 0.040(4) -0.005(3) 0.000(3) -0.001(3)
C15 0.021(3) 0.023(3) 0.020(3) -0.006(3) -0.001(2) -0.007(3)
C14 0.020(3) 0.029(4) 0.017(3) -0.007(3) -0.001(2) -0.010(3)
C6 0.018(3) 0.023(3) 0.039(4) -0.003(3) -0.004(3) 0.000(3)
C17 0.020(3) 0.019(3) 0.016(3) -0.003(3) 0.001(2) -0.004(3)
C4 0.031(4) 0.043(5) 0.022(4) -0.010(3) -0.005(3) -0.005(3)
C22 0.014(3) 0.034(4) 0.037(4) -0.015(3) -0.006(3) -0.003(3)
C12 0.024(4) 0.024(4) 0.039(4) -0.014(3) -0.001(3) -0.008(3)
C7 0.017(3) 0.035(4) 0.025(4) -0.009(3) -0.002(3) -0.003(3)
C11 0.031(4) 0.019(3) 0.042(4) -0.014(3) -0.001(3) 0.001(3)
C8 0.020(3) 0.033(4) 0.025(4) -0.004(3) -0.003(3) 0.001(3)
C10 0.025(4) 0.018(3) 0.032(4) -0.008(3) 0.003(3) -0.001(3)
N4 0.050(5) 0.043(4) 0.044(4) -0.012(4) -0.004(3) -0.005(4)
C21 0.030(4) 0.035(4) 0.036(4) -0.021(3) -0.004(3) -0.009(3)
C19 0.023(4) 0.044(5) 0.041(5) -0.007(4) -0.003(3) 0.000(3)
C9 0.023(4) 0.027(4) 0.040(4) -0.012(3) -0.004(3) 0.001(3)
N3 0.028(4) 0.052(4) 0.040(4) -0.002(3) 0.008(3) -0.008(3)
C20 0.024(4) 0.038(5) 0.094(8) -0.022(5) -0.006(5) 0.011(4)
N6 0.031(4) 0.035(4) 0.051(4) -0.013(3) 0.006(3) 0.004(3)
C30 0.053(6) 0.056(6) 0.044(5) -0.015(4) -0.006(4) -0.033(5)
C31 0.054(6) 0.051(5) 0.029(4) 0.006(4) 0.000(4) -0.018(5)
C25 0.037(5) 0.036(5) 0.086(8) -0.006(5) 0.019(5) -0.009(4)
C24 0.042(6) 0.073(7) 0.052(6) -0.011(5) -0.009(4) -0.021(5)
N10 0.078(6) 0.040(4) 0.057(5) -0.018(4) -0.011(5) -0.010(4)
C28 0.119(12) 0.039(6) 0.105(11) -0.031(7) -0.013(9) 0.001(7)
C27 0.111(12) 0.109(12) 0.107(12) -0.056(10) -0.053(10) -0.022(10)
C26 0.037(5) 0.032(4) 0.048(5) -0.009(4) -0.004(4) -0.010(4)

loop_
_atom_type_symbol
_atom_type_description
_atom_type_scat_dispersion_real
_atom_type_scat_dispersion_imag
_atom_type_scat_source
C C 0.0033 0.0016 'International Tables Vol C Tables 4.2.6.8 and 6.1.1.4'
H H 0.0000 0.0000 'International Tables Vol C Tables 4.2.6.8 and 6.1.1.4'
N N 0.0061 0.0033 'International Tables Vol C Tables 4.2.6.8 and 6.1.1.4'
O O 0.0106 0.0060 'International Tables Vol C Tables 4.2.6.8 and 6.1.1.4'
Fe Fe 0.3463 0.8444 'International Tables Vol C Tables 4.2.6.8 and 6.1.1.4'
Sm Sm -0.1638 3.4418 'International Tables Vol C Tables 4.2.6.8 and 6.1.1.4'

loop_
_geom_angle_atom_site_label_1
_geom_angle_atom_site_label_2
_geom_angle_atom_site_label_3
_geom_angle
_geom_angle_site_symmetry_1
_geom_angle_site_symmetry_3
_geom_angle_publ_flag
O1 Sm1 O2 145.40(18) . . ?
O1 Sm1 O3 76.9(2) . . ?
O2 Sm1 O3 77.2(2) . . ?
O1 Sm1 O4 141.94(17) . . ?
O2 Sm1 O4 72.25(18) . . ?
O3 Sm1 O4 122.31(19) . . ?
O1 Sm1 N1 82.86(18) . . ?
O2 Sm1 N1 110.6(2) . . ?
O3 Sm1 N1 72.9(2) . . ?
O4 Sm1 N1 73.97(19) . . ?
O1 Sm1 N2 76.96(18) . . ?
O2 Sm1 N2 75.39(19) . . ?
O3 Sm1 N2 77.52(19) . . ?
O4 Sm1 N2 135.71(18) . . ?
N1 Sm1 N2 147.26(19) . . ?
O1 Sm1 N7 73.25(18) . . ?
O2 Sm1 N7 138.98(18) . . ?
O3 Sm1 N7 141.64(19) . . ?
O4 Sm1 N7 73.25(17) . . ?
N1 Sm1 N7 79.89(19) . . ?
N2 Sm1 N7 117.53(18) . . ?
O1 Sm1 N8 106.49(17) . . ?
O2 Sm1 N8 85.95(18) . . ?
O3 Sm1 N8 150.58(19) . . ?
O4 Sm1 N8 73.35(17) . . ?
N1 Sm1 N8 136.21(19) . . ?
N2 Sm1 N8 74.98(18) . . ?
N7 Sm1 N8 63.29(17) . . ?
C3 Fe1 C3 180.0(5) . 2_666 ?
C3 Fe1 C1 89.6(3) . 2_666 ?
C3 Fe1 C1 90.4(3) 2_666 2_666 ?
C3 Fe1 C1 90.4(3) . . ?
C3 Fe1 C1 89.6(3) 2_666 . ?
C1 Fe1 C1 180.000(1) 2_666 . ?
C3 Fe1 C4 89.0(3) . 2_666 ?
C3 Fe1 C4 91.0(3) 2_666 2_666 ?
C1 Fe1 C4 90.2(3) 2_666 2_666 ?
C1 Fe1 C4 89.8(3) . 2_666 ?
C3 Fe1 C4 91.0(3) . . ?
C3 Fe1 C4 89.0(3) 2_666 . ?
C1 Fe1 C4 89.8(3) 2_666 . ?
C1 Fe1 C4 90.2(3) . . ?
C4 Fe1 C4 180.0(4) 2_666 . ?
C2 Fe2 C2 180.0(2) 2_575 . ?
C2 Fe2 C5 87.4(3) 2_575 2_575 ?
C2 Fe2 C5 92.6(3) . 2_575 ?
C2 Fe2 C5 92.6(3) 2_575 . ?
C2 Fe2 C5 87.4(3) . . ?
C5 Fe2 C5 180.0(4) 2_575 . ?
C2 Fe2 C6 89.5(3) 2_575 2_575 ?
C2 Fe2 C6 90.5(3) . 2_575 ?
C5 Fe2 C6 90.9(3) 2_575 2_575 ?
C5 Fe2 C6 89.1(3) . 2_575 ?
C2 Fe2 C6 90.5(3) 2_575 . ?
C2 Fe2 C6 89.5(3) . . ?
C5 Fe2 C6 89.1(3) 2_575 . ?
C5 Fe2 C6 90.9(3) . . ?
C6 Fe2 C6 180.000(1) 2_575 . ?
C16 N8 C17 118.5(6) . . ?
C16 N8 Sm1 121.1(4) . . ?
C17 N8 Sm1 119.3(4) . . ?
C29 O4 Sm1 142.0(5) . . ?
C7 N7 C18 117.6(6) . . ?
C7 N7 Sm1 122.1(5) . . ?
C18 N7 Sm1 119.5(4) . . ?
C23 O1 Sm1 145.9(5) . . ?
N3 C3 Fe1 177.3(7) . . ?
C17 C13 C14 118.2(6) . . ?
C17 C13 C12 118.5(6) . . ?
C14 C13 C12 123.2(6) . . ?
N2 C2 Fe2 175.4(6) . . ?
C2 N2 Sm1 154.3(5) . . ?
C1 N1 Sm1 177.1(6) . . ?
C29 N11 C31 121.5(7) . . ?
C29 N11 C30 121.3(7) . . ?
C31 N11 C30 116.8(7) . . ?
N8 C16 C15 124.2(6) . . ?
C26 O3 Sm1 143.9(6) . . ?
N1 C1 Fe1 179.5(7) . . ?
N7 C18 C10 122.0(6) . . ?
N7 C18 C17 117.8(6) . . ?
C10 C18 C17 120.2(6) . . ?
C23 N9 C25 126.6(8) . . ?
C23 N9 C24 117.8(7) . . ?
C25 N9 C24 115.5(8) . . ?
O4 C29 N11 124.5(7) . . ?
O1 C23 N9 124.8(8) . . ?
N5 C5 Fe2 177.4(7) . . ?
C14 C15 C16 117.6(6) . . ?
C14 C15 C22 123.6(6) . . ?
C16 C15 C22 118.8(6) . . ?
C15 C14 C13 119.0(6) . . ?
C15 C14 C21 120.7(6) . . ?
C13 C14 C21 120.3(6) . . ?
N6 C6 Fe2 178.0(7) . . ?
N8 C17 C13 122.4(6) . . ?
N8 C17 C18 118.0(6) . . ?
C13 C17 C18 119.6(6) . . ?
N4 C4 Fe1 177.8(8) . . ?
C11 C12 C13 121.3(7) . . ?
N7 C7 C8 124.9(7) . . ?
C12 C11 C10 122.7(6) . . ?
C7 C8 C9 118.2(6) . . ?
C7 C8 C19 118.0(7) . . ?
C9 C8 C19 123.8(7) . . ?
C9 C10 C18 118.8(7) . . ?
C9 C10 C11 123.6(6) . . ?
C18 C10 C11 117.6(6) . . ?
C8 C9 C10 118.5(6) . . ?
C8 C9 C20 119.1(7) . . ?
C10 C9 C20 122.4(7) . . ?
C26 N10 C27 119.4(9) . . ?
C26 N10 C28 120.6(10) . . ?
C27 N10 C28 120.0(10) . . ?
O3 C26 N10 125.7(9) . . ?

loop_
_geom_bond_atom_site_label_1
_geom_bond_atom_site_label_2
_geom_bond_distance
_geom_bond_site_symmetry_2
_geom_bond_publ_flag
Sm1 O1 2.352(5) . ?
Sm1 O2 2.390(5) . ?
Sm1 O3 2.399(5) . ?
Sm1 O4 2.402(5) . ?
Sm1 N1 2.490(6) . ?
Sm1 N2 2.495(6) . ?
Sm1 N7 2.577(6) . ?
Sm1 N8 2.590(5) . ?
Fe1 C3 1.932(7) . ?
Fe1 C3 1.932(7) 2_666 ?
Fe1 C1 1.934(7) 2_666 ?
Fe1 C1 1.934(7) . ?
Fe1 C4 1.951(8) 2_666 ?
Fe1 C4 1.951(8) . ?
Fe2 C2 1.926(7) 2_575 ?
Fe2 C2 1.926(7) . ?
Fe2 C5 1.948(8) 2_575 ?
Fe2 C5 1.948(8) . ?
Fe2 C6 1.952(8) 2_575 ?
Fe2 C6 1.952(8) . ?
N8 C16 1.321(9) . ?
N8 C17 1.351(8) . ?
O4 C29 1.238(9) . ?
N7 C7 1.329(9) . ?
N7 C18 1.362(8) . ?
O1 C23 1.241(9) . ?
C3 N3 1.171(10) . ?
C13 C17 1.410(9) . ?
C13 C14 1.425(10) . ?
C13 C12 1.433(10) . ?
C2 N2 1.158(9) . ?
N1 C1 1.134(9) . ?
N11 C29 1.320(9) . ?
N11 C31 1.444(10) . ?
N11 C30 1.450(10) . ?
C16 C15 1.421(9) . ?
O3 C26 1.202(10) . ?
C18 C10 1.423(9) . ?
C18 C17 1.443(9) . ?
N9 C23 1.295(10) . ?
N9 C25 1.432(11) . ?
N9 C24 1.492(12) . ?
N5 C5 1.147(10) . ?
C15 C14 1.388(10) . ?
C15 C22 1.494(9) . ?
C14 C21 1.506(9) . ?
C6 N6 1.139(10) . ?
C4 N4 1.175(11) . ?
C12 C11 1.344(11) . ?
C7 C8 1.401(10) . ?
C11 C10 1.422(10) . ?
C8 C9 1.397(11) . ?
C8 C19 1.511(10) . ?
C10 C9 1.409(10) . ?
C9 C20 1.505(11) . ?
N10 C26 1.305(11) . ?
N10 C27 1.441(16) . ?
N10 C28 1.508(13) . ?
